data_7717007
loop_
_publ_author_name
'Krieft, Jonas'
'Koch, Hannah'
'Neumann, Beate'
'Stammler, Hans-Georg'
'Lamm, Jan-Hendrik'
'Mix, Andreas'
'Mitzel, Norbert W.'

_publ_section_title
;
 Adducts of Lewis acidic stibanes with phosphane chalcogenides.
;
_journal_issue 39
_journal_name_full 'Dalton transactions (Cambridge, England : 2003)'
_journal_page_first 16280
_journal_page_last 16286
_journal_paper_doi 10.1039/d4dt02268h
_journal_volume 53
_journal_year 2024
_chemical_formula_moiety 'C9 H11 Cl2 Sb'
_chemical_formula_sum 'C9 H11 Cl2 Sb'
_chemical_formula_weight 311.83
_space_group_crystal_system triclinic
_space_group_IT_number 2
_space_group_name_Hall '-P 1'
_space_group_name_H-M_alt 'P -1'
_atom_sites_solution_hydrogens geom
_atom_sites_solution_primary dual
_audit_creation_date 2024-06-06
_audit_creation_method
;
Olex2 1.5-alpha
(compiled 2024.02.16 svn.r378c4104 for OlexSys, GUI svn.r6928)
;
_audit_update_record
;
2024-07-03 deposited with the CCDC.	2024-09-12 downloaded from the CCDC.
;
_cell_angle_alpha 103.911(2)
_cell_angle_beta 90.528(2)
_cell_angle_gamma 93.576(2)
_cell_formula_units_Z 6
_cell_length_a 8.3946(2)
_cell_length_b 12.6338(3)
_cell_length_c 16.1582(5)
_cell_measurement_reflns_used 18508
_cell_measurement_temperature 200.0(1)
_cell_measurement_theta_max 32.7220
_cell_measurement_theta_min 3.5630
_cell_volume 1659.65(8)
_computing_cell_refinement 'CrysAlisPro 1.171.43.104a (Rigaku OD, 2023)'
_computing_data_collection 'CrysAlisPro system (CCD 43.104a 64-bit (release 22-12-2023))'
_computing_data_reduction 'CrysAlisPro 1.171.43.104a (Rigaku OD, 2023)'
_computing_molecular_graphics 'Olex2 1.5-alpha (Dolomanov et al., 2009)'
_computing_publication_material 'Olex2 1.5-alpha (Dolomanov et al., 2009)'
_computing_structure_refinement 'SHELXL 2018/3 (Sheldrick, 2015)'
_computing_structure_solution 'SHELXT 2018/2 (Sheldrick, 2018)'
_diffrn_ambient_environment N~2~
_diffrn_ambient_temperature 200.0(1)
_diffrn_detector 'CCD plate'
_diffrn_detector_area_resol_mean 5.1773
_diffrn_detector_type Atlas
_diffrn_measured_fraction_theta_full 0.997
_diffrn_measured_fraction_theta_max 0.945
_diffrn_measurement_details
;
List of Runs (angles in degrees, time in seconds):

  # Type    Start    End  Width  t~exp~   \w     \q     \k     \f   Frames
#--------------------------------------------------------------------------
  1  \w    -90.00 -65.00   1.00    2.00    --  -23.64 164.00-168.00   25
  2  \w   -101.00 -76.00   1.00    2.00    --  -23.64-164.00 165.00   25
  3  \w      1.00  71.00   1.00    2.00    --   23.80-116.00 -45.00   70
  4  \w     52.00  77.00   1.00    2.00    --   23.80 164.00-168.00   25
  5  \w     78.00 103.00   1.00    2.00    --   23.80-164.00 165.00   25
  6  \w     32.00  72.00   1.00    2.00    --   23.80-164.00 165.00   40
  7  \w    -98.00 -10.00   1.00    2.00    --  -23.64 -38.00-150.00   88
  8  \w    -99.00 -20.00   1.00    2.00    --  -23.64 153.00  61.58   79
  9  \w   -112.00 -42.00   1.00    2.00    --  -23.64-178.00 -90.00   70
 10  \w    -59.00 -34.00   1.00    2.00    --  -23.64 116.00  42.00   25
 11  \w    -40.00  -1.00   1.00    2.00    --  -23.64 -77.00-180.00   39
 12  \w      3.00  96.00   1.00    2.00    --   23.80  38.00-150.00   93
 13  \w      3.00  98.00   1.00    2.00    --   23.80  38.00 120.00   95
 14  \w     -6.00  42.00   1.00    2.00    --   23.80  77.00  60.00   48
 15  \w    -50.00  48.00   1.00    2.00    --   23.80 -38.00-180.00   98
 16  \w     10.00  97.00   1.00    2.00    --   23.80  57.00 -30.00   87
;
_diffrn_measurement_device 'four-circle diffractometer'
_diffrn_measurement_device_type 'SuperNova, Single source at offset/far, Atlas'
_diffrn_measurement_method '\w scans'
_diffrn_orient_matrix_type 'CrysAlisPro convention (1999,Acta A55,543-557)'
_diffrn_orient_matrix_UB_11 0.0109348000
_diffrn_orient_matrix_UB_12 0.0078507000
_diffrn_orient_matrix_UB_13 0.0446986000
_diffrn_orient_matrix_UB_21 -0.0509234000
_diffrn_orient_matrix_UB_22 -0.0473509000
_diffrn_orient_matrix_UB_23 -0.0012611000
_diffrn_orient_matrix_UB_31 0.0667749000
_diffrn_orient_matrix_UB_32 -0.0325043000
_diffrn_orient_matrix_UB_33 -0.0068477000
_diffrn_radiation_monochromator mirror
_diffrn_radiation_probe x-ray
_diffrn_radiation_type 'Mo K\a'
_diffrn_radiation_wavelength 0.71073
_diffrn_reflns_av_R_equivalents 0.0397
_diffrn_reflns_av_unetI/netI 0.0395
_diffrn_reflns_Laue_measured_fraction_full 0.997
_diffrn_reflns_Laue_measured_fraction_max 0.945
_diffrn_reflns_limit_h_max 12
_diffrn_reflns_limit_h_min -13
_diffrn_reflns_limit_k_max 19
_diffrn_reflns_limit_k_min -19
_diffrn_reflns_limit_l_max 25
_diffrn_reflns_limit_l_min -25
_diffrn_reflns_number 55276
_diffrn_reflns_point_group_measured_fraction_full 0.997
_diffrn_reflns_point_group_measured_fraction_max 0.945
_diffrn_reflns_theta_full 25.242
_diffrn_reflns_theta_max 34.928
_diffrn_reflns_theta_min 3.275
_diffrn_source 'micro-focus sealed X-ray tube'
_diffrn_source_type 'SuperNova (Mo) X-ray Source'
_exptl_absorpt_coefficient_mu 2.923
_exptl_absorpt_correction_T_max 1.000
_exptl_absorpt_correction_T_min 0.739
_exptl_absorpt_correction_type gaussian
_exptl_absorpt_process_details
;
CrysAlisPro 1.171.43.104a (Rigaku Oxford Diffraction, 2023)
Numerical absorption correction based on gaussian integration over
a multifaceted crystal model
Empirical absorption correction using spherical harmonics,
implemented in SCALE3 ABSPACK scaling algorithm.
;
_exptl_crystal_colour 'clear colourless'
_exptl_crystal_colour_lustre clear
_exptl_crystal_colour_primary colourless
_exptl_crystal_density_diffrn 1.872
_exptl_crystal_description irregular
_exptl_crystal_F_000 900
_exptl_crystal_size_max 0.21
_exptl_crystal_size_mid 0.19
_exptl_crystal_size_min 0.15
_refine_diff_density_max 1.375
_refine_diff_density_min -1.630
_refine_diff_density_rms 0.104
_refine_ls_extinction_coef 0.00237(14)
_refine_ls_extinction_expression Fc^*^=kFc[1+0.001xFc^2^\l^3^/sin(2\q)]^-1/4^
_refine_ls_extinction_method 'SHELXL-2018/3 (Sheldrick 2018)'
_refine_ls_goodness_of_fit_ref 1.030
_refine_ls_hydrogen_treatment constr
_refine_ls_matrix_type full
_refine_ls_number_parameters 335
_refine_ls_number_reflns 13754
_refine_ls_number_restraints 0
_refine_ls_restrained_S_all 1.030
_refine_ls_R_factor_all 0.0621
_refine_ls_R_factor_gt 0.0348
_refine_ls_shift/su_max 0.002
_refine_ls_shift/su_mean 0.000
_refine_ls_structure_factor_coef Fsqd
_refine_ls_weighting_details 'w=1/[\s^2^(Fo^2^)+(0.0246P)^2^+0.6819P] where P=(Fo^2^+2Fc^2^)/3'
_refine_ls_weighting_scheme calc
_refine_ls_wR_factor_gt 0.0668
_refine_ls_wR_factor_ref 0.0784
_reflns_Friedel_coverage 0.000
_reflns_number_gt 9642
_reflns_number_total 13754
_reflns_threshold_expression 'I > 2\s(I)'
_cod_data_source_file d4dt02268h3.cif
_cod_data_source_block 1
_cod_depositor_comments 'Adding full bibliography for 7717007--7717016.cif.'
_cod_database_code 7717007
_shelx_shelxl_version_number 2018/3
_chemical_oxdiff_formula 'C9 H11 Cl2 Sb'
_shelx_space_group_comment
;
The symmetry employed for this shelxl refinement is uniquely defined
by the following loop, which should always be used as a source of
symmetry information in preference to the above space-group names.
They are only intended as comments.
;
_shelx_estimated_absorpt_t_max 0.668
_shelx_estimated_absorpt_t_min 0.579
_olex2_refinement_description
;
1. Fixed Uiso
 At 1.2 times of:
  All C(H) groups
 At 1.5 times of:
  All C(H,H,H) groups
2.a Aromatic/amide H refined with riding coordinates:
 C3(H3), C5(H5), C12(H12), C14(H14), C21(H21), C23(H23)
2.b Idealised Me refined as rotating group:
 C7(H7A,H7B,H7C), C8(H8A,H8B,H8C), C9(H9A,H9B,H9C), C16(H16A,H16B,H16C),
 C17(H17A,H17B,H17C), C18(H18A,H18B,H18C), C25(H25A,H25B,H25C), C26(H26A,H26B,
 H26C), C27(H27A,H27B,H27C)
;
_olex2_date_sample_data_collection 2024-06-06
_olex2_submission_special_instructions 'No special instructions were received'
_oxdiff_exptl_absorpt_empirical_details
;
Empirical correction (ABSPACK) includes:
- Absorption correction using spherical harmonics
- Frame scaling
- Detector area scaling
;
_oxdiff_exptl_absorpt_empirical_full_max 1.272
_oxdiff_exptl_absorpt_empirical_full_min 0.828

loop_
_space_group_symop_operation_xyz
'x, y, z'
'-x, -y, -z'

loop_
_atom_site_label
_atom_site_type_symbol
_atom_site_fract_x
_atom_site_fract_y
_atom_site_fract_z
_atom_site_U_iso_or_equiv
_atom_site_adp_type
_atom_site_occupancy
_atom_site_site_symmetry_order
_atom_site_calc_flag
_atom_site_refinement_flags_posn
_atom_site_refinement_flags_adp
_atom_site_refinement_flags_occupancy
_atom_site_disorder_assembly
_atom_site_disorder_group
Sb1 Sb 0.02717(2) 0.55536(2) 0.15333(2) 0.03020(5) Uani 1 1 d . . . . .
Sb2 Sb 0.02313(2) 0.80273(2) 0.39315(2) 0.04129(5) Uani 1 1 d . . . . .
Sb3 Sb 1.05396(2) 1.16152(2) 0.93969(2) 0.03859(5) Uani 1 1 d . . . . .
Cl1 Cl -0.16536(8) 0.45463(6) 0.04898(4) 0.04185(15) Uani 1 1 d . . . . .
Cl2 Cl -0.14992(8) 0.55064(6) 0.26683(4) 0.04569(16) Uani 1 1 d . . . . .
Cl3 Cl 0.22299(9) 0.67710(9) 0.34548(5) 0.0657(2) Uani 1 1 d . . . . .
Cl4 Cl 0.19005(11) 0.92044(7) 0.50068(5) 0.0615(2) Uani 1 1 d . . . . .
Cl5 Cl 1.25089(9) 1.23467(7) 0.85992(7) 0.0682(3) Uani 1 1 d . . . . .
Cl6 Cl 1.20157(9) 1.01258(6) 0.95519(5) 0.05113(19) Uani 1 1 d . . . . .
C1 C 0.1725(3) 0.42255(19) 0.15790(15) 0.0285(4) Uani 1 1 d . . . . .
C2 C 0.1161(3) 0.3187(2) 0.16736(15) 0.0318(5) Uani 1 1 d . . . . .
C3 C 0.2254(3) 0.2388(2) 0.16315(17) 0.0369(6) Uani 1 1 d . . . . .
H3 H 0.188402 0.168958 0.170198 0.044 Uiso 1 1 calc R U . . .
C4 C 0.3869(3) 0.2581(2) 0.14896(17) 0.0365(5) Uani 1 1 d . . . . .
C5 C 0.4393(3) 0.3613(2) 0.14055(16) 0.0339(5) Uani 1 1 d . . . . .
H5 H 0.549244 0.375718 0.131310 0.041 Uiso 1 1 calc R U . . .
C6 C 0.3359(3) 0.44427(19) 0.14523(15) 0.0295(5) Uani 1 1 d . . . . .
C7 C -0.0557(3) 0.2880(2) 0.18224(19) 0.0426(6) Uani 1 1 d . . . . .
H7A H -0.077909 0.313209 0.242990 0.064 Uiso 1 1 calc R U . . .
H7B H -0.075267 0.208358 0.164468 0.064 Uiso 1 1 calc R U . . .
H7C H -0.125597 0.322296 0.148944 0.064 Uiso 1 1 calc R U . . .
C8 C 0.5017(4) 0.1707(2) 0.1460(2) 0.0522(8) Uani 1 1 d . . . . .
H8A H 0.521466 0.162194 0.203857 0.078 Uiso 1 1 calc R U . . .
H8B H 0.602549 0.191545 0.122221 0.078 Uiso 1 1 calc R U . . .
H8C H 0.455995 0.101449 0.110054 0.078 Uiso 1 1 calc R U . . .
C9 C 0.4088(3) 0.5546(2) 0.13815(18) 0.0371(6) Uani 1 1 d . . . . .
H9A H 0.397738 0.560860 0.079125 0.056 Uiso 1 1 calc R U . . .
H9B H 0.522170 0.561292 0.154856 0.056 Uiso 1 1 calc R U . . .
H9C H 0.353491 0.612773 0.175895 0.056 Uiso 1 1 calc R U . . .
C10 C -0.1105(3) 0.7233(2) 0.47528(15) 0.0340(5) Uani 1 1 d . . . . .
C11 C -0.2771(3) 0.7264(2) 0.46410(16) 0.0344(5) Uani 1 1 d . . . . .
C12 C -0.3784(3) 0.6786(2) 0.51391(18) 0.0418(6) Uani 1 1 d . . . . .
H12 H -0.490457 0.680217 0.506071 0.050 Uiso 1 1 calc R U . . .
C13 C -0.3221(4) 0.6286(2) 0.57473(18) 0.0457(7) Uani 1 1 d . . . . .
C14 C -0.1595(4) 0.6264(2) 0.58493(18) 0.0471(7) Uani 1 1 d . . . . .
H14 H -0.119793 0.592454 0.626664 0.057 Uiso 1 1 calc R U . . .
C15 C -0.0503(3) 0.6721(2) 0.53640(16) 0.0397(6) Uani 1 1 d . . . . .
C16 C -0.3509(3) 0.7809(2) 0.40010(19) 0.0447(6) Uani 1 1 d . . . . .
H16A H -0.307428 0.856877 0.410567 0.067 Uiso 1 1 calc R U . . .
H16B H -0.466946 0.779282 0.406316 0.067 Uiso 1 1 calc R U . . .
H16C H -0.325793 0.741616 0.342155 0.067 Uiso 1 1 calc R U . . .
C17 C -0.4382(5) 0.5794(3) 0.6285(2) 0.0675(10) Uani 1 1 d . . . . .
H17A H -0.486313 0.638040 0.669625 0.101 Uiso 1 1 calc R U . . .
H17B H -0.381278 0.534376 0.659048 0.101 Uiso 1 1 calc R U . . .
H17C H -0.522101 0.533868 0.591489 0.101 Uiso 1 1 calc R U . . .
C18 C 0.1262(4) 0.6641(3) 0.5524(2) 0.0530(8) Uani 1 1 d . . . . .
H18A H 0.172085 0.619188 0.501312 0.080 Uiso 1 1 calc R U . . .
H18B H 0.140335 0.630432 0.600462 0.080 Uiso 1 1 calc R U . . .
H18C H 0.180213 0.737416 0.565890 0.080 Uiso 1 1 calc R U . . .
C19 C 0.8990(3) 1.08217(18) 0.83391(15) 0.0285(5) Uani 1 1 d . . . . .
C20 C 0.7390(3) 1.10968(18) 0.84459(15) 0.0284(5) Uani 1 1 d . . . . .
C21 C 0.6283(3) 1.0676(2) 0.77929(16) 0.0331(5) Uani 1 1 d . . . . .
H21 H 0.521568 1.088662 0.786051 0.040 Uiso 1 1 calc R U . . .
C22 C 0.6679(3) 0.9956(2) 0.70419(17) 0.0371(5) Uani 1 1 d . . . . .
C23 C 0.8264(3) 0.9683(2) 0.69478(16) 0.0368(6) Uani 1 1 d . . . . .
H23 H 0.855212 0.918818 0.643798 0.044 Uiso 1 1 calc R U . . .
C24 C 0.9431(3) 1.0106(2) 0.75708(16) 0.0318(5) Uani 1 1 d . . . . .
C25 C 0.6797(3) 1.1820(2) 0.92611(16) 0.0383(6) Uani 1 1 d . . . . .
H25A H 0.697929 1.148453 0.973812 0.057 Uiso 1 1 calc R U . . .
H25B H 0.565310 1.190318 0.919714 0.057 Uiso 1 1 calc R U . . .
H25C H 0.737761 1.253991 0.937398 0.057 Uiso 1 1 calc R U . . .
C26 C 0.5429(4) 0.9489(3) 0.6357(2) 0.0527(7) Uani 1 1 d . . . . .
H26A H 0.591619 0.937719 0.579628 0.079 Uiso 1 1 calc R U . . .
H26B H 0.458252 0.999733 0.639223 0.079 Uiso 1 1 calc R U . . .
H26C H 0.497246 0.878771 0.643567 0.079 Uiso 1 1 calc R U . . .
C27 C 1.1128(3) 0.9801(2) 0.73808(18) 0.0440(7) Uani 1 1 d . . . . .
H27A H 1.172669 1.039595 0.720182 0.066 Uiso 1 1 calc R U . . .
H27B H 1.111806 0.913226 0.692294 0.066 Uiso 1 1 calc R U . . .
H27C H 1.163811 0.967865 0.789467 0.066 Uiso 1 1 calc R U . . .

loop_
_atom_site_aniso_label
_atom_site_aniso_U_11
_atom_site_aniso_U_22
_atom_site_aniso_U_33
_atom_site_aniso_U_23
_atom_site_aniso_U_13
_atom_site_aniso_U_12
Sb1 0.02568(8) 0.02979(8) 0.03183(9) 0.00136(6) 0.00061(6) 0.00030(6)
Sb2 0.03519(10) 0.05712(12) 0.03039(10) 0.01080(8) -0.00552(7) -0.00592(8)
Sb3 0.03378(9) 0.03226(9) 0.04518(11) -0.00109(7) -0.01099(7) 0.01017(7)
Cl1 0.0321(3) 0.0558(4) 0.0317(3) 0.0019(3) -0.0007(2) -0.0091(3)
Cl2 0.0399(3) 0.0571(4) 0.0342(3) -0.0003(3) 0.0091(3) 0.0025(3)
Cl3 0.0354(4) 0.0965(7) 0.0520(5) -0.0083(4) 0.0027(3) 0.0042(4)
Cl4 0.0652(5) 0.0675(5) 0.0437(4) 0.0049(4) -0.0131(4) -0.0219(4)
Cl5 0.0340(4) 0.0502(4) 0.1270(8) 0.0355(5) -0.0026(4) -0.0013(3)
Cl6 0.0559(4) 0.0480(4) 0.0519(4) 0.0122(3) -0.0097(3) 0.0231(3)
C1 0.0237(10) 0.0312(11) 0.0287(12) 0.0044(9) 0.0024(8) -0.0011(9)
C2 0.0315(12) 0.0330(12) 0.0291(12) 0.0058(10) 0.0031(9) -0.0053(9)
C3 0.0405(14) 0.0300(12) 0.0400(15) 0.0091(11) 0.0065(11) -0.0026(10)
C4 0.0379(14) 0.0360(13) 0.0368(14) 0.0101(11) 0.0054(10) 0.0061(11)
C5 0.0271(11) 0.0394(13) 0.0378(14) 0.0141(11) 0.0061(10) 0.0036(10)
C6 0.0277(11) 0.0318(11) 0.0280(12) 0.0061(9) 0.0024(9) -0.0016(9)
C7 0.0344(13) 0.0389(14) 0.0534(17) 0.0112(13) 0.0092(12) -0.0077(11)
C8 0.0476(17) 0.0422(16) 0.073(2) 0.0233(16) 0.0134(15) 0.0115(13)
C9 0.0255(11) 0.0350(13) 0.0524(16) 0.0153(12) 0.0023(10) -0.0032(10)
C10 0.0337(12) 0.0379(13) 0.0271(12) 0.0018(10) -0.0009(9) 0.0022(10)
C11 0.0350(13) 0.0311(12) 0.0321(13) -0.0027(10) -0.0025(10) 0.0039(10)
C12 0.0371(14) 0.0392(14) 0.0425(16) -0.0015(12) 0.0038(11) -0.0040(11)
C13 0.0560(18) 0.0413(15) 0.0341(15) 0.0009(12) 0.0018(12) -0.0081(13)
C14 0.062(2) 0.0439(16) 0.0347(15) 0.0096(12) -0.0058(13) -0.0018(14)
C15 0.0442(15) 0.0426(14) 0.0293(13) 0.0021(11) -0.0061(11) 0.0058(12)
C16 0.0352(14) 0.0497(16) 0.0486(17) 0.0104(13) -0.0088(12) 0.0044(12)
C17 0.080(3) 0.070(2) 0.048(2) 0.0122(17) 0.0095(17) -0.024(2)
C18 0.0486(17) 0.065(2) 0.0479(18) 0.0164(15) -0.0110(13) 0.0125(15)
C19 0.0294(11) 0.0268(11) 0.0307(12) 0.0091(9) -0.0004(9) 0.0054(9)
C20 0.0310(11) 0.0233(10) 0.0309(12) 0.0060(9) 0.0003(9) 0.0041(9)
C21 0.0284(11) 0.0340(12) 0.0359(13) 0.0065(10) -0.0012(9) 0.0032(10)
C22 0.0377(13) 0.0393(14) 0.0330(13) 0.0068(11) -0.0032(10) 0.0006(11)
C23 0.0434(14) 0.0381(13) 0.0281(13) 0.0053(10) 0.0055(10) 0.0071(11)
C24 0.0340(12) 0.0310(12) 0.0328(13) 0.0116(10) 0.0045(10) 0.0062(10)
C25 0.0369(13) 0.0367(13) 0.0382(14) 0.0005(11) -0.0016(11) 0.0124(11)
C26 0.0474(17) 0.0574(19) 0.0461(18) -0.0002(14) -0.0075(13) -0.0016(14)
C27 0.0403(15) 0.0553(17) 0.0403(15) 0.0149(13) 0.0101(12) 0.0180(13)

loop_
_atom_type_symbol
_atom_type_description
_atom_type_scat_dispersion_real
_atom_type_scat_dispersion_imag
_atom_type_scat_source
C C 0.0033 0.0016 'International Tables Vol C Tables 4.2.6.8 and 6.1.1.4'
H H 0.0000 0.0000 'International Tables Vol C Tables 4.2.6.8 and 6.1.1.4'
Cl Cl 0.1484 0.1585 'International Tables Vol C Tables 4.2.6.8 and 6.1.1.4'
Sb Sb -0.5866 1.5461 'International Tables Vol C Tables 4.2.6.8 and 6.1.1.4'

loop_
_exptl_crystal_face_index_h
_exptl_crystal_face_index_k
_exptl_crystal_face_index_l
_exptl_crystal_face_perp_dist
2 0 -1 0.0924
0 -2 1 0.0992
1 -1 0 0.1033
-1 1 0 0.1000
2 -2 1 0.1090
0 0 1 0.0962
0 0 -1 0.0714
2 1 -1 0.0705
0 -1 0 0.0941
0 1 0 0.0623
-1 0 0 0.0911
-1 -2 0 0.0901
0 -2 -1 0.0818
0 2 1 0.0700
1 1 1 0.0656
-2 -1 -2 0.0822
0 1 -2 0.0800
-1 -1 2 0.1227
1 -1 2 0.1067
-1 1 -2 0.0939
-2 1 2 0.1107

loop_
_geom_angle_atom_site_label_1
_geom_angle_atom_site_label_2
_geom_angle_atom_site_label_3
_geom_angle
_geom_angle_site_symmetry_1
_geom_angle_site_symmetry_3
_geom_angle_publ_flag
Cl2 Sb1 Cl1 91.98(2) . . ?
C1 Sb1 Cl1 97.49(7) . . ?
C1 Sb1 Cl2 101.36(6) . . ?
Cl4 Sb2 Cl3 94.48(3) . . ?
C10 Sb2 Cl3 101.62(7) . . ?
C10 Sb2 Cl4 97.04(7) . . ?
Cl6 Sb3 Cl5 95.26(3) . . ?
C19 Sb3 Cl5 96.93(7) . . ?
C19 Sb3 Cl6 100.40(6) . . ?
C2 C1 Sb1 125.68(16) . . ?
C6 C1 Sb1 114.06(16) . . ?
C6 C1 C2 120.2(2) . . ?
C1 C2 C7 124.2(2) . . ?
C3 C2 C1 118.5(2) . . ?
C3 C2 C7 117.4(2) . . ?
C2 C3 H3 118.9 . . ?
C4 C3 C2 122.1(2) . . ?
C4 C3 H3 118.9 . . ?
C3 C4 C8 120.8(2) . . ?
C5 C4 C3 118.1(2) . . ?
C5 C4 C8 121.1(2) . . ?
C4 C5 H5 118.9 . . ?
C4 C5 C6 122.1(2) . . ?
C6 C5 H5 118.9 . . ?
C1 C6 C9 124.0(2) . . ?
C5 C6 C1 119.0(2) . . ?
C5 C6 C9 117.0(2) . . ?
C2 C7 H7A 109.5 . . ?
C2 C7 H7B 109.5 . . ?
C2 C7 H7C 109.5 . . ?
H7A C7 H7B 109.5 . . ?
H7A C7 H7C 109.5 . . ?
H7B C7 H7C 109.5 . . ?
C4 C8 H8A 109.5 . . ?
C4 C8 H8B 109.5 . . ?
C4 C8 H8C 109.5 . . ?
H8A C8 H8B 109.5 . . ?
H8A C8 H8C 109.5 . . ?
H8B C8 H8C 109.5 . . ?
C6 C9 H9A 109.5 . . ?
C6 C9 H9B 109.5 . . ?
C6 C9 H9C 109.5 . . ?
H9A C9 H9B 109.5 . . ?
H9A C9 H9C 109.5 . . ?
H9B C9 H9C 109.5 . . ?
C11 C10 Sb2 112.70(18) . . ?
C15 C10 Sb2 127.39(19) . . ?
C15 C10 C11 119.9(2) . . ?
C10 C11 C16 122.9(2) . . ?
C12 C11 C10 118.9(2) . . ?
C12 C11 C16 118.2(2) . . ?
C11 C12 H12 118.9 . . ?
C13 C12 C11 122.3(3) . . ?
C13 C12 H12 118.9 . . ?
C12 C13 C17 120.1(3) . . ?
C14 C13 C12 118.1(3) . . ?
C14 C13 C17 121.8(3) . . ?
C13 C14 H14 118.6 . . ?
C13 C14 C15 122.7(3) . . ?
C15 C14 H14 118.6 . . ?
C10 C15 C18 123.6(3) . . ?
C14 C15 C10 118.1(3) . . ?
C14 C15 C18 118.2(3) . . ?
C11 C16 H16A 109.5 . . ?
C11 C16 H16B 109.5 . . ?
C11 C16 H16C 109.5 . . ?
H16A C16 H16B 109.5 . . ?
H16A C16 H16C 109.5 . . ?
H16B C16 H16C 109.5 . . ?
C13 C17 H17A 109.5 . . ?
C13 C17 H17B 109.5 . . ?
C13 C17 H17C 109.5 . . ?
H17A C17 H17B 109.5 . . ?
H17A C17 H17C 109.5 . . ?
H17B C17 H17C 109.5 . . ?
C15 C18 H18A 109.5 . . ?
C15 C18 H18B 109.5 . . ?
C15 C18 H18C 109.5 . . ?
H18A C18 H18B 109.5 . . ?
H18A C18 H18C 109.5 . . ?
H18B C18 H18C 109.5 . . ?
C20 C19 Sb3 113.68(16) . . ?
C20 C19 C24 119.5(2) . . ?
C24 C19 Sb3 126.75(17) . . ?
C19 C20 C25 123.1(2) . . ?
C21 C20 C19 119.4(2) . . ?
C21 C20 C25 117.5(2) . . ?
C20 C21 H21 118.9 . . ?
C20 C21 C22 122.1(2) . . ?
C22 C21 H21 118.9 . . ?
C21 C22 C23 117.9(2) . . ?
C21 C22 C26 120.5(2) . . ?
C23 C22 C26 121.6(2) . . ?
C22 C23 H23 118.8 . . ?
C24 C23 C22 122.4(2) . . ?
C24 C23 H23 118.8 . . ?
C19 C24 C27 123.5(2) . . ?
C23 C24 C19 118.7(2) . . ?
C23 C24 C27 117.8(2) . . ?
C20 C25 H25A 109.5 . . ?
C20 C25 H25B 109.5 . . ?
C20 C25 H25C 109.5 . . ?
H25A C25 H25B 109.5 . . ?
H25A C25 H25C 109.5 . . ?
H25B C25 H25C 109.5 . . ?
C22 C26 H26A 109.5 . . ?
C22 C26 H26B 109.5 . . ?
C22 C26 H26C 109.5 . . ?
H26A C26 H26B 109.5 . . ?
H26A C26 H26C 109.5 . . ?
H26B C26 H26C 109.5 . . ?
C24 C27 H27A 109.5 . . ?
C24 C27 H27B 109.5 . . ?
C24 C27 H27C 109.5 . . ?
H27A C27 H27B 109.5 . . ?
H27A C27 H27C 109.5 . . ?
H27B C27 H27C 109.5 . . ?

loop_
_geom_bond_atom_site_label_1
_geom_bond_atom_site_label_2
_geom_bond_distance
_geom_bond_site_symmetry_2
_geom_bond_publ_flag
Sb1 Cl1 2.3950(7) . ?
Sb1 Cl2 2.3808(6) . ?
Sb1 C1 2.150(2) . ?
Sb2 Cl3 2.3865(8) . ?
Sb2 Cl4 2.3763(8) . ?
Sb2 C10 2.134(3) . ?
Sb3 Cl5 2.3811(9) . ?
Sb3 Cl6 2.3771(6) . ?
Sb3 C19 2.143(2) . ?
C1 C2 1.410(3) . ?
C1 C6 1.408(3) . ?
C2 C3 1.396(3) . ?
C2 C7 1.507(3) . ?
C3 H3 0.9500 . ?
C3 C4 1.394(4) . ?
C4 C5 1.388(3) . ?
C4 C8 1.503(3) . ?
C5 H5 0.9500 . ?
C5 C6 1.391(3) . ?
C6 C9 1.517(3) . ?
C7 H7A 0.9800 . ?
C7 H7B 0.9800 . ?
C7 H7C 0.9800 . ?
C8 H8A 0.9800 . ?
C8 H8B 0.9800 . ?
C8 H8C 0.9800 . ?
C9 H9A 0.9800 . ?
C9 H9B 0.9800 . ?
C9 H9C 0.9800 . ?
C10 C11 1.412(3) . ?
C10 C15 1.410(4) . ?
C11 C12 1.385(4) . ?
C11 C16 1.520(4) . ?
C12 H12 0.9500 . ?
C12 C13 1.384(4) . ?
C13 C14 1.376(4) . ?
C13 C17 1.513(4) . ?
C14 H14 0.9500 . ?
C14 C15 1.398(4) . ?
C15 C18 1.515(4) . ?
C16 H16A 0.9800 . ?
C16 H16B 0.9800 . ?
C16 H16C 0.9800 . ?
C17 H17A 0.9800 . ?
C17 H17B 0.9800 . ?
C17 H17C 0.9800 . ?
C18 H18A 0.9800 . ?
C18 H18B 0.9800 . ?
C18 H18C 0.9800 . ?
C19 C20 1.410(3) . ?
C19 C24 1.416(3) . ?
C20 C21 1.382(3) . ?
C20 C25 1.519(3) . ?
C21 H21 0.9500 . ?
C21 C22 1.387(3) . ?
C22 C23 1.396(4) . ?
C22 C26 1.504(4) . ?
C23 H23 0.9500 . ?
C23 C24 1.385(4) . ?
C24 C27 1.514(3) . ?
C25 H25A 0.9800 . ?
C25 H25B 0.9800 . ?
C25 H25C 0.9800 . ?
C26 H26A 0.9800 . ?
C26 H26B 0.9800 . ?
C26 H26C 0.9800 . ?
C27 H27A 0.9800 . ?
C27 H27B 0.9800 . ?
C27 H27C 0.9800 . ?

loop_
_geom_torsion_atom_site_label_1
_geom_torsion_atom_site_label_2
_geom_torsion_atom_site_label_3
_geom_torsion_atom_site_label_4
_geom_torsion
_geom_torsion_site_symmetry_1
_geom_torsion_site_symmetry_2
_geom_torsion_site_symmetry_3
_geom_torsion_site_symmetry_4
_geom_torsion_publ_flag
Sb1 C1 C2 C3 175.59(18) . . . . ?
Sb1 C1 C2 C7 -4.7(4) . . . . ?
Sb1 C1 C6 C5 -175.26(18) . . . . ?
Sb1 C1 C6 C9 6.2(3) . . . . ?
Sb2 C10 C11 C12 -179.48(18) . . . . ?
Sb2 C10 C11 C16 0.0(3) . . . . ?
Sb2 C10 C15 C14 178.8(2) . . . . ?
Sb2 C10 C15 C18 -1.1(4) . . . . ?
Sb3 C19 C20 C21 177.23(17) . . . . ?
Sb3 C19 C20 C25 -4.3(3) . . . . ?
Sb3 C19 C24 C23 -178.88(18) . . . . ?
Sb3 C19 C24 C27 -0.7(3) . . . . ?
C1 C2 C3 C4 -0.8(4) . . . . ?
C2 C1 C6 C5 1.3(4) . . . . ?
C2 C1 C6 C9 -177.3(2) . . . . ?
C2 C3 C4 C5 1.3(4) . . . . ?
C2 C3 C4 C8 179.1(3) . . . . ?
C3 C4 C5 C6 -0.5(4) . . . . ?
C4 C5 C6 C1 -0.8(4) . . . . ?
C4 C5 C6 C9 177.9(2) . . . . ?
C6 C1 C2 C3 -0.5(4) . . . . ?
C6 C1 C2 C7 179.2(2) . . . . ?
C7 C2 C3 C4 179.5(3) . . . . ?
C8 C4 C5 C6 -178.3(3) . . . . ?
C10 C11 C12 C13 0.5(4) . . . . ?
C11 C10 C15 C14 -0.5(4) . . . . ?
C11 C10 C15 C18 179.6(3) . . . . ?
C11 C12 C13 C14 -0.4(4) . . . . ?
C11 C12 C13 C17 178.9(3) . . . . ?
C12 C13 C14 C15 -0.2(4) . . . . ?
C13 C14 C15 C10 0.6(4) . . . . ?
C13 C14 C15 C18 -179.4(3) . . . . ?
C15 C10 C11 C12 0.0(4) . . . . ?
C15 C10 C11 C16 179.5(2) . . . . ?
C16 C11 C12 C13 -179.0(3) . . . . ?
C17 C13 C14 C15 -179.5(3) . . . . ?
C19 C20 C21 C22 2.4(4) . . . . ?
C20 C19 C24 C23 -0.9(3) . . . . ?
C20 C19 C24 C27 177.3(2) . . . . ?
C20 C21 C22 C23 -1.7(4) . . . . ?
C20 C21 C22 C26 178.1(3) . . . . ?
C21 C22 C23 C24 -0.3(4) . . . . ?
C22 C23 C24 C19 1.6(4) . . . . ?
C22 C23 C24 C27 -176.7(2) . . . . ?
C24 C19 C20 C21 -1.0(3) . . . . ?
C24 C19 C20 C25 177.5(2) . . . . ?
C25 C20 C21 C22 -176.2(2) . . . . ?
C26 C22 C23 C24 179.9(3) . . . . ?

loop_
_exptl_oxdiff_crystal_face_indexfrac_h
_exptl_oxdiff_crystal_face_indexfrac_k
_exptl_oxdiff_crystal_face_indexfrac_l
_exptl_oxdiff_crystal_face_x
_exptl_oxdiff_crystal_face_y
_exptl_oxdiff_crystal_face_z
2.0000 -0.0000 -1.0000 -0.0228 -0.1006 0.1404
0.0000 -2.0000 1.0000 0.0290 0.0934 0.0582
1.0000 -1.0000 -0.0000 0.0031 -0.0036 0.0993
-1.0000 1.0000 0.0000 -0.0031 0.0036 -0.0993
2.0000 -2.0000 1.0000 0.0509 -0.0084 0.1917
-0.0000 0.0000 1.0000 0.0447 -0.0013 -0.0068
0.0000 -0.0000 -1.0000 -0.0447 0.0013 0.0068
2.0000 1.0000 -1.0000 -0.0150 -0.1479 0.1079
0.0000 -1.0000 0.0000 -0.0079 0.0474 0.0325
-0.0000 1.0000 -0.0000 0.0079 -0.0474 -0.0325
-1.0000 0.0000 -0.0000 -0.0109 0.0509 -0.0668
-1.0000 -2.0000 0.0000 -0.0266 0.1456 -0.0018
0.0000 -2.0000 -1.0000 -0.0604 0.0960 0.0719
-0.0000 2.0000 1.0000 0.0604 -0.0960 -0.0719
1.0000 1.0000 1.0000 0.0635 -0.0995 0.0274
-2.0000 -1.0000 -2.0000 -0.1191 0.1517 -0.0874
-0.0000 1.0000 -2.0000 -0.0815 -0.0448 -0.0188
-1.0000 -1.0000 2.0000 0.0706 0.0958 -0.0480
1.0000 -1.0000 2.0000 0.0925 -0.0061 0.0856
-1.0000 1.0000 -2.0000 -0.0925 0.0061 -0.0856
-2.0000 1.0000 2.0000 0.0754 0.0520 -0.1797
